data_7060604
loop_
_publ_author_name
'Chen, Xiang'
'Guo, Zhaoqi'
'Zhang, Cong'
'Zhang, Jianguo'
'Ma, Haixia'

_publ_section_title
;
 Boosting intermolecular interactions of fused cyclic explosives: the way
 to thermostable and insensitive energetic materials with high density
;
_journal_issue 21
_journal_name_full 'New Journal of Chemistry'
_journal_page_first 9358
_journal_page_last 9367
_journal_paper_doi 10.1039/D1NJ00924A
_journal_volume 45
_journal_year 2021
_chemical_formula_moiety 'C3 H2 N7 O, H2 O, C H6 N3'
_chemical_formula_sum 'C4 H10 N10 O2'
_chemical_formula_weight 230.22
_space_group_crystal_system triclinic
_space_group_IT_number 1
_space_group_name_Hall 'P 1'
_space_group_name_H-M_alt 'P 1'
_atom_sites_solution_hydrogens mixed
_atom_sites_solution_primary dual
_audit_creation_date 2020-06-29
_audit_creation_method
;
Olex2 1.2
(compiled 2018.05.29 svn.r3508 for OlexSys, GUI svn.r5506)
;
_audit_update_record
;
2021-03-31 deposited with the CCDC.	2021-04-19 downloaded from the CCDC.
;
_cell_angle_alpha 105.198(5)
_cell_angle_beta 100.874(5)
_cell_angle_gamma 92.381(5)
_cell_formula_units_Z 1
_cell_length_a 3.7934(4)
_cell_length_b 7.4317(7)
_cell_length_c 8.7328(8)
_cell_measurement_reflns_used 2196
_cell_measurement_temperature 296(2)
_cell_measurement_theta_max 27.419
_cell_measurement_theta_min 2.470
_cell_volume 232.24(4)
_computing_cell_refinement 'SAINT v8.37A (Bruker, 2015)'
_computing_data_collection 'Bruker APEX3 Bruker-AXS, Madison WI'
_computing_data_reduction 'SAINT v8.37A (Bruker, 2015)'
_computing_molecular_graphics 'Olex2 (Dolomanov et al., 2009)'
_computing_publication_material 'Olex2 (Dolomanov et al., 2009)'
_computing_structure_refinement 'ShelXL (Sheldrick, 2015)'
_computing_structure_solution 'ShelXT (Sheldrick, 2015)'
_diffrn_ambient_temperature 296.15
_diffrn_measured_fraction_theta_full 0.994
_diffrn_measured_fraction_theta_max 0.989
_diffrn_measurement_device_type 'CCD area detector'
_diffrn_measurement_method 'phi and omega scans'
_diffrn_radiation_monochromator graphite
_diffrn_radiation_type MoK\a
_diffrn_radiation_wavelength 0.71073
_diffrn_reflns_av_R_equivalents 0.0316
_diffrn_reflns_av_unetI/netI 0.0574
_diffrn_reflns_Laue_measured_fraction_full 0.994
_diffrn_reflns_Laue_measured_fraction_max 0.989
_diffrn_reflns_limit_h_max 4
_diffrn_reflns_limit_h_min -4
_diffrn_reflns_limit_k_max 9
_diffrn_reflns_limit_k_min -9
_diffrn_reflns_limit_l_max 11
_diffrn_reflns_limit_l_min -11
_diffrn_reflns_number 3223
_diffrn_reflns_point_group_measured_fraction_full 0.939
_diffrn_reflns_point_group_measured_fraction_max 0.907
_diffrn_reflns_theta_full 25.242
_diffrn_reflns_theta_max 27.554
_diffrn_reflns_theta_min 2.470
_exptl_absorpt_coefficient_mu 0.135
_exptl_absorpt_correction_T_max 0.7456
_exptl_absorpt_correction_T_min 0.5704
_exptl_absorpt_correction_type multi-scan
_exptl_absorpt_process_details
'SADABS-2014/5 (Bruker,2014/5) was used for absorption correction. wR2(int) was 0.1434 before and 0.0572 after correction. The Ratio of minimum to maximum transmission is 0.7650. The \l/2 correction factor is 0.00150.'
_exptl_crystal_colour red
_exptl_crystal_colour_primary red
_exptl_crystal_density_diffrn 1.646
_exptl_crystal_description block
_exptl_crystal_F_000 120
_exptl_crystal_size_max 0.3
_exptl_crystal_size_mid 0.23
_exptl_crystal_size_min 0.2
_refine_diff_density_max 0.184
_refine_diff_density_min -0.245
_refine_diff_density_rms 0.049
_refine_ls_abs_structure_details
;
 Flack x determined using 636 quotients [(I+)-(I-)]/[(I+)+(I-)]
 (Parsons, Flack and Wagner, Acta Cryst. B69 (2013) 249-259).
;
_refine_ls_abs_structure_Flack -1.8(10)
_refine_ls_extinction_method none
_refine_ls_goodness_of_fit_ref 1.153
_refine_ls_hydrogen_treatment mixed
_refine_ls_matrix_type full
_refine_ls_number_parameters 151
_refine_ls_number_reflns 1933
_refine_ls_number_restraints 6
_refine_ls_restrained_S_all 1.151
_refine_ls_R_factor_all 0.0575
_refine_ls_R_factor_gt 0.0468
_refine_ls_shift/su_max 0.000
_refine_ls_shift/su_mean 0.000
_refine_ls_structure_factor_coef Fsqd
_refine_ls_weighting_details 'w=1/[\s^2^(Fo^2^)+(0.0322P)^2^+0.0613P] where P=(Fo^2^+2Fc^2^)/3'
_refine_ls_weighting_scheme calc
_refine_ls_wR_factor_gt 0.0993
_refine_ls_wR_factor_ref 0.1044
_reflns_Friedel_coverage 0.834
_reflns_Friedel_fraction_full 0.884
_reflns_Friedel_fraction_max 0.825
_reflns_number_gt 1670
_reflns_number_total 1933
_reflns_threshold_expression 'I > 2\s(I)'
_cod_data_source_file d1nj00924a2.cif
_cod_data_source_block a_CCDC2
_cod_depositor_comments 'Adding full bibliography for 7060601--7060604.cif.'
_cod_database_code 7060604
_shelx_shelxl_version_number 2018/3
_shelx_space_group_comment
;
The symmetry employed for this shelxl refinement is uniquely defined
by the following loop, which should always be used as a source of
symmetry information in preference to the above space-group names.
They are only intended as comments.
;
_shelx_estimated_absorpt_t_max 0.974
_shelx_estimated_absorpt_t_min 0.961
_olex2_refinement_description
;
1. Fixed Uiso
 At 1.2 times of:
  All N(H,H) groups
 At 1.5 times of:
  All O(H,H) groups
2. Restrained distances
 O2-H2a = O2-H2b
 0.85 with sigma of 0.02
 H2a-H2b
 1.34 with sigma of 0.04
3.a X=CH2 refined with riding coordinates:
 N10(H10a,H10b), N8(H8a,H8b), N9(H9a,H9b), N1(H1a,H1b)
;
_olex2_submission_special_instructions 'No special instructions were received'

loop_
_space_group_symop_operation_xyz
'x, y, z'

loop_
_atom_site_label
_atom_site_type_symbol
_atom_site_fract_x
_atom_site_fract_y
_atom_site_fract_z
_atom_site_U_iso_or_equiv
_atom_site_adp_type
_atom_site_occupancy
_atom_site_site_symmetry_order
_atom_site_calc_flag
_atom_site_refinement_flags_posn
_atom_site_refinement_flags_adp
_atom_site_refinement_flags_occupancy
_atom_site_disorder_assembly
_atom_site_disorder_group
O1 O 0.9332(7) 0.5659(4) 0.7724(3) 0.0306(8) Uani 1 1 d . . . . .
O2 O -0.2951(8) -0.2913(4) 0.0759(3) 0.0341(8) Uani 1 1 d D . . . .
H2A H -0.214(14) -0.324(7) -0.009(4) 0.051 Uiso 1 1 d DR . . . .
H2B H -0.261(15) -0.379(6) 0.120(6) 0.051 Uiso 1 1 d DR . . . .
N7 N 0.2848(8) 0.3385(4) 0.4379(3) 0.0211(7) Uani 1 1 d . . . . .
N6 N 0.5567(8) 0.3492(4) 0.5705(4) 0.0222(8) Uani 1 1 d . . . . .
N10 N 1.2817(10) 0.9792(5) 0.9231(4) 0.0303(9) Uani 1 1 d . . . . .
H10A H 1.435377 1.009282 1.013864 0.036 Uiso 1 1 calc R . . . .
H10B H 1.199296 0.864075 0.878230 0.036 Uiso 1 1 calc R . . . .
N8 N 0.9352(9) 1.0615(5) 0.7118(4) 0.0287(9) Uani 1 1 d . . . . .
H8A H 0.862556 1.145277 0.664521 0.034 Uiso 1 1 calc R . . . .
H8B H 0.854737 0.945873 0.668086 0.034 Uiso 1 1 calc R . . . .
N3 N -0.0929(9) 0.4340(5) 0.2559(4) 0.0271(8) Uani 1 1 d . . . . .
N4 N 0.3082(10) 0.6654(5) 0.4705(4) 0.0278(8) Uani 1 1 d . . . . .
N9 N 1.2940(10) 1.2868(5) 0.9188(4) 0.0292(8) Uani 1 1 d . . . . .
H9A H 1.447735 1.318586 1.009482 0.035 Uiso 1 1 calc R . . . .
H9B H 1.220668 1.370586 0.871732 0.035 Uiso 1 1 calc R . . . .
N5 N 0.5578(10) 0.6853(5) 0.5965(4) 0.0269(8) Uani 1 1 d . . . . .
N2 N -0.1385(9) 0.2422(5) 0.2186(4) 0.0272(8) Uani 1 1 d . . . . .
N1 N 0.1389(12) 0.0095(5) 0.3304(5) 0.0363(9) Uani 1 1 d . . . . .
H1A H 0.299282 -0.014093 0.404477 0.044 Uiso 1 1 calc R . . . .
H1B H 0.006947 -0.080954 0.256780 0.044 Uiso 1 1 calc R . . . .
C3 C 0.6843(10) 0.5256(5) 0.6487(5) 0.0229(9) Uani 1 1 d . . . . .
C4 C 1.1716(10) 1.1108(6) 0.8523(5) 0.0248(9) Uani 1 1 d . . . . .
C1 C 0.0951(11) 0.1853(6) 0.3295(5) 0.0245(8) Uani 1 1 d . . . . .
C2 C 0.1637(11) 0.4889(6) 0.3886(5) 0.0241(9) Uani 1 1 d . . . . .

loop_
_atom_site_aniso_label
_atom_site_aniso_U_11
_atom_site_aniso_U_22
_atom_site_aniso_U_33
_atom_site_aniso_U_23
_atom_site_aniso_U_13
_atom_site_aniso_U_12
O1 0.0333(18) 0.0265(18) 0.0254(16) 0.0037(14) -0.0047(14) -0.0005(15)
O2 0.047(2) 0.0273(17) 0.0257(15) 0.0065(13) 0.0022(14) 0.0051(15)
N7 0.0208(17) 0.0220(18) 0.0172(16) 0.0022(14) 0.0003(13) 0.0024(14)
N6 0.0219(17) 0.0233(19) 0.0199(16) 0.0068(15) -0.0011(13) 0.0038(15)
N10 0.032(2) 0.028(2) 0.026(2) 0.0087(16) -0.0051(15) 0.0027(16)
N8 0.035(2) 0.0173(17) 0.0279(19) 0.0057(14) -0.0061(16) 0.0005(16)
N3 0.0281(19) 0.029(2) 0.0244(18) 0.0087(16) 0.0029(15) 0.0076(16)
N4 0.033(2) 0.0220(19) 0.0280(18) 0.0067(15) 0.0051(16) 0.0063(16)
N9 0.034(2) 0.0234(19) 0.0235(17) 0.0029(15) -0.0032(15) -0.0038(16)
N5 0.032(2) 0.0203(18) 0.0263(17) 0.0040(15) 0.0046(15) 0.0034(15)
N2 0.029(2) 0.0298(19) 0.0213(17) 0.0074(15) 0.0007(14) 0.0010(15)
N1 0.047(2) 0.0209(19) 0.0286(18) 0.0005(15) -0.0117(16) -0.0046(16)
C3 0.026(2) 0.021(2) 0.0193(19) 0.0017(17) 0.0060(17) 0.0024(18)
C4 0.024(2) 0.027(2) 0.023(2) 0.0057(17) 0.0054(18) 0.0015(18)
C1 0.026(2) 0.026(2) 0.0205(18) 0.0047(16) 0.0037(15) 0.0009(17)
C2 0.024(2) 0.029(2) 0.0218(19) 0.0095(18) 0.0066(16) 0.0063(19)

loop_
_atom_type_symbol
_atom_type_description
_atom_type_scat_dispersion_real
_atom_type_scat_dispersion_imag
_atom_type_scat_source
C C 0.0033 0.0016 'International Tables Vol C Tables 4.2.6.8 and 6.1.1.4'
H H 0.0000 0.0000 'International Tables Vol C Tables 4.2.6.8 and 6.1.1.4'
N N 0.0061 0.0033 'International Tables Vol C Tables 4.2.6.8 and 6.1.1.4'
O O 0.0106 0.0060 'International Tables Vol C Tables 4.2.6.8 and 6.1.1.4'

loop_
_geom_angle_atom_site_label_1
_geom_angle_atom_site_label_2
_geom_angle_atom_site_label_3
_geom_angle
_geom_angle_site_symmetry_1
_geom_angle_site_symmetry_3
_geom_angle_publ_flag
C1 N7 N6 129.0(3) . . ?
C1 N7 C2 106.2(3) . . ?
C2 N7 N6 124.8(3) . . ?
C3 N6 N7 111.9(3) . . ?
C2 N3 N2 106.0(3) . . ?
N5 N4 C2 117.4(3) . . ?
N4 N5 C3 121.5(3) . . ?
C1 N2 N3 108.7(3) . . ?
O1 C3 N6 122.0(4) . . ?
O1 C3 N5 114.5(3) . . ?
N6 C3 N5 123.5(3) . . ?
N10 C4 N8 119.1(4) . . ?
N9 C4 N10 120.9(4) . . ?
N9 C4 N8 120.0(4) . . ?
N7 C1 N2 108.3(3) . . ?
N1 C1 N7 125.5(4) . . ?
N1 C1 N2 126.2(4) . . ?
N3 C2 N7 110.8(4) . . ?
N3 C2 N4 128.3(4) . . ?
N4 C2 N7 120.9(3) . . ?

loop_
_geom_bond_atom_site_label_1
_geom_bond_atom_site_label_2
_geom_bond_distance
_geom_bond_site_symmetry_2
_geom_bond_publ_flag
O1 C3 1.253(5) . ?
N7 N6 1.380(4) . ?
N7 C1 1.349(5) . ?
N7 C2 1.366(5) . ?
N6 C3 1.332(5) . ?
N10 C4 1.329(5) . ?
N8 C4 1.329(5) . ?
N3 N2 1.372(5) . ?
N3 C2 1.323(6) . ?
N4 N5 1.280(5) . ?
N4 C2 1.354(5) . ?
N9 C4 1.309(6) . ?
N5 C3 1.448(5) . ?
N2 C1 1.350(5) . ?
N1 C1 1.326(5) . ?

loop_
_geom_hbond_atom_site_label_D
_geom_hbond_atom_site_label_H
_geom_hbond_atom_site_label_A
_geom_hbond_distance_DH
_geom_hbond_distance_HA
_geom_hbond_distance_DA
_geom_hbond_angle_DHA
_geom_hbond_site_symmetry_A
_geom_hbond_publ_flag
O2 H2A O1 0.83(3) 2.06(3) 2.892(4) 172(5) 1_444 yes
O2 H2B N3 0.84(3) 2.10(3) 2.930(4) 170(6) 1_545 yes
N10 H10A O2 0.86 2.64 3.044(5) 110.4 1_766 yes
N10 H10A N2 0.86 2.42 3.189(5) 149.1 1_766 yes
N10 H10B O1 0.86 2.27 3.131(5) 174.1 . yes
N8 H8A N6 0.86 2.18 3.020(4) 165.3 1_565 yes
N8 H8B N5 0.86 2.08 2.920(4) 165.2 . yes
N9 H9A N3 0.86 2.43 3.285(5) 174.1 1_766 yes
N9 H9A N2 0.86 2.38 3.161(5) 151.4 1_766 yes
N9 H9B O1 0.86 2.12 2.963(5) 167.4 1_565 yes
N1 H1A N4 0.86 2.59 3.151(5) 123.5 1_545 yes
N1 H1B O2 0.86 2.03 2.891(5) 177.6 . yes
